data_2237967
loop_
_publ_author_name
'Li, Zhaoyang'
'Sato, Osamu'

_publ_section_title
;
 5-Bromo-2-hydroxybenzaldehyde 4-ethylthiosemicarbazone
;
_journal_coeditor_code NG5322
_journal_issue 5
_journal_name_full 'Acta Crystallographica Section E'
_journal_page_first o762
_journal_paper_doi 10.1107/S1600536813008787
_journal_volume 69
_journal_year 2013
_chemical_formula_iupac 'C10 H12 Br N3 O S'
_chemical_formula_moiety 'C10 H12 Br N3 O S'
_chemical_formula_sum 'C10 H12 Br N3 O S'
_chemical_formula_weight 302.20
_chemical_name_systematic
;
5-Bromo-2-hydroxybenzaldehyde 4-ethylthiosemicarbazone
;
_space_group_IT_number 15
_symmetry_cell_setting monoclinic
_symmetry_space_group_name_Hall '-C 2yc'
_symmetry_space_group_name_H-M 'C 1 2/c 1'
_atom_sites_solution_hydrogens geom
_atom_sites_solution_primary direct
_atom_sites_solution_secondary difmap
_audit_creation_method 'by CrystalClear-SM 1.4.0 SP1'
_cell_angle_alpha 90.00
_cell_angle_beta 101.69(3)
_cell_angle_gamma 90.00
_cell_formula_units_Z 8
_cell_length_a 22.040(4)
_cell_length_b 11.844(2)
_cell_length_c 9.5102(19)
_cell_measurement_reflns_used 3650
_cell_measurement_temperature 123(2)
_cell_measurement_theta_max 27.4855
_cell_measurement_theta_min 3.0773
_cell_volume 2431.1(8)
_computing_cell_refinement 'CrystalClear (Rigaku, 2008)'
_computing_data_collection 'CrystalClear (Rigaku, 2008)'
_computing_data_reduction 'CrystalClear (Rigaku, 2008)'
_computing_molecular_graphics 'SHELXTL (Sheldrick, 2008)'
_computing_publication_material 'publCIF (Westrip, 2010)'
_computing_structure_refinement 'SHELXL97 (Sheldrick, 2008)'
_computing_structure_solution 'SHELXS97 (Sheldrick, 2008)'
_diffrn_ambient_temperature 123.1500
_diffrn_detector_area_resol_mean 28.5714
_diffrn_measured_fraction_theta_full 0.974
_diffrn_measured_fraction_theta_max 0.974
_diffrn_measurement_device_type 'Rigaku Saturn70'
_diffrn_measurement_method dtprofit.ref
_diffrn_radiation_monochromator Confocal
_diffrn_radiation_source 'Rotating Anode'
_diffrn_radiation_type MoK\a
_diffrn_radiation_wavelength 0.710747
_diffrn_reflns_av_R_equivalents 0.0319
_diffrn_reflns_av_sigmaI/netI 0.0533
_diffrn_reflns_limit_h_max 20
_diffrn_reflns_limit_h_min -27
_diffrn_reflns_limit_k_max 14
_diffrn_reflns_limit_k_min -9
_diffrn_reflns_limit_l_max 10
_diffrn_reflns_limit_l_min -11
_diffrn_reflns_number 4201
_diffrn_reflns_theta_full 26.00
_diffrn_reflns_theta_max 26.00
_diffrn_reflns_theta_min 3.08
_exptl_absorpt_coefficient_mu 3.536
_exptl_absorpt_correction_T_max 0.838
_exptl_absorpt_correction_T_min 0.661
_exptl_absorpt_correction_type multi-scan
_exptl_absorpt_process_details '(CrystalClear; Rigaku, 2008)'
_exptl_crystal_colour colourless
_exptl_crystal_density_diffrn 1.651
_exptl_crystal_density_method 'not measured'
_exptl_crystal_description block
_exptl_crystal_F_000 1216
_exptl_crystal_size_max 0.20
_exptl_crystal_size_mid 0.10
_exptl_crystal_size_min 0.05
_refine_diff_density_max 0.698
_refine_diff_density_min -1.007
_refine_ls_extinction_method none
_refine_ls_goodness_of_fit_ref 0.953
_refine_ls_hydrogen_treatment mixed
_refine_ls_matrix_type full
_refine_ls_number_parameters 155
_refine_ls_number_reflns 2331
_refine_ls_number_restraints 3
_refine_ls_restrained_S_all 0.953
_refine_ls_R_factor_all 0.0542
_refine_ls_R_factor_gt 0.0415
_refine_ls_shift/su_max 0.001
_refine_ls_shift/su_mean 0.000
_refine_ls_structure_factor_coef Fsqd
_refine_ls_weighting_details 'calc w=1/[\s^2^(Fo^2^)+(0.0752P)^2^+0.0000P] where P=(Fo^2^+2Fc^2^)/3'
_refine_ls_weighting_scheme calc
_refine_ls_wR_factor_gt 0.1082
_refine_ls_wR_factor_ref 0.1135
_reflns_number_gt 1760
_reflns_number_total 2331
_reflns_threshold_expression I>2sigma(I)
_cod_data_source_file ng5322.cif
_cod_data_source_block I
_cod_original_sg_symbol_H-M 'C 2/c'
_cod_database_code 2237967
_cod_database_fobs_code 2237967

loop_
_symmetry_equiv_pos_as_xyz
'x, y, z'
'-x, y, -z+1/2'
'x+1/2, y+1/2, z'
'-x+1/2, y+1/2, -z+1/2'
'-x, -y, -z'
'x, -y, z-1/2'
'-x+1/2, -y+1/2, -z'
'x+1/2, -y+1/2, z-1/2'

loop_
_atom_site_type_symbol
_atom_site_label
_atom_site_fract_x
_atom_site_fract_y
_atom_site_fract_z
_atom_site_U_iso_or_equiv
_atom_site_adp_type
_atom_site_calc_flag
_atom_site_refinement_flags
_atom_site_occupancy
_atom_site_symmetry_multiplicity
Br Br1 0.484097(17) 0.67444(4) 1.01744(4) 0.04059(19) Uani d . 1 1
C C1 0.69767(15) 0.6276(2) 1.0597(3) 0.0180(7) Uani d . 1 1
C C2 0.67216(16) 0.6364(3) 1.1818(3) 0.0197(7) Uani d . 1 1
H H2 0.6985 0.6352 1.2742 0.024 Uiso calc R 1 1
C C3 0.60893(17) 0.6470(3) 1.1699(4) 0.0227(7) Uani d . 1 1
H H3 0.5919 0.6537 1.2536 0.027 Uiso calc R 1 1
C C4 0.57021(16) 0.6476(3) 1.0343(4) 0.0222(7) Uani d . 1 1
C C5 0.59471(16) 0.6361(3) 0.9125(3) 0.0198(7) Uani d . 1 1
H H5 0.5678 0.6343 0.8208 0.024 Uiso calc R 1 1
C C6 0.65841(15) 0.6271(3) 0.9228(3) 0.0164(7) Uani d . 1 1
C C7 0.68243(15) 0.6269(3) 0.7906(3) 0.0179(7) Uani d . 1 1
H H7 0.6542 0.6340 0.7012 0.021 Uiso calc R 1 1
C C8 0.81461(14) 0.6124(2) 0.6421(3) 0.0150(6) Uani d . 1 1
C C9 0.91521(15) 0.5238(3) 0.7381(3) 0.0216(7) Uani d . 1 1
H H9A 0.9408 0.5182 0.8363 0.026 Uiso calc R 1 1
H H9B 0.9339 0.5821 0.6855 0.026 Uiso calc R 1 1
C C10 0.91576(17) 0.4111(3) 0.6625(4) 0.0270(8) Uani d . 1 1
H H10A 0.9008 0.3519 0.7190 0.040 Uiso calc R 1 1
H H10B 0.9581 0.3935 0.6524 0.040 Uiso calc R 1 1
H H10C 0.8887 0.4152 0.5672 0.040 Uiso calc R 1 1
H H1A 0.7730(17) 0.634(3) 1.002(2) 0.032 Uiso d D 1 1
H H2A 0.7325(16) 0.680(2) 0.600(3) 0.032 Uiso d D 1 1
H H3A 0.8346(17) 0.525(3) 0.810(3) 0.032 Uiso d D 1 1
N N1 0.74029(12) 0.6174(2) 0.7914(3) 0.0169(6) Uani d . 1 1
N N2 0.75628(13) 0.6333(2) 0.6594(3) 0.0177(6) Uani d D 1 1
N N3 0.85244(13) 0.5580(2) 0.7468(3) 0.0172(6) Uani d D 1 1
O O1 0.75977(11) 0.62315(19) 1.0781(2) 0.0207(5) Uani d D 1 1
S S1 0.83506(4) 0.65794(7) 0.48834(9) 0.0201(2) Uani d . 1 1

loop_
_atom_site_aniso_label
_atom_site_aniso_U_11
_atom_site_aniso_U_22
_atom_site_aniso_U_33
_atom_site_aniso_U_12
_atom_site_aniso_U_13
_atom_site_aniso_U_23
Br1 0.0165(2) 0.0815(4) 0.0261(2) 0.00156(19) 0.00976(16) 0.00158(19)
C1 0.0186(18) 0.0130(14) 0.0228(17) 0.0006(13) 0.0052(14) -0.0009(13)
C2 0.0227(19) 0.0187(15) 0.0172(16) 0.0008(13) 0.0031(14) 0.0002(13)
C3 0.026(2) 0.0234(16) 0.0223(16) -0.0019(14) 0.0134(15) 0.0023(14)
C4 0.0145(18) 0.0314(18) 0.0221(17) -0.0023(14) 0.0066(14) -0.0001(14)
C5 0.0163(17) 0.0239(16) 0.0180(16) -0.0019(13) 0.0010(13) 0.0013(13)
C6 0.0173(17) 0.0151(14) 0.0180(16) 0.0018(13) 0.0065(13) 0.0018(13)
C7 0.0176(17) 0.0187(15) 0.0172(15) 0.0003(13) 0.0032(13) 0.0011(13)
C8 0.0166(17) 0.0131(14) 0.0162(15) 0.0007(12) 0.0056(13) -0.0023(13)
C9 0.0152(17) 0.0291(17) 0.0198(16) 0.0029(14) 0.0017(13) 0.0026(14)
C10 0.021(2) 0.033(2) 0.0274(18) 0.0060(15) 0.0064(15) -0.0024(15)
N1 0.0195(15) 0.0169(12) 0.0158(13) -0.0005(11) 0.0073(11) 0.0006(11)
N2 0.0166(15) 0.0213(13) 0.0164(13) 0.0046(11) 0.0060(11) 0.0034(11)
N3 0.0145(14) 0.0227(14) 0.0145(13) 0.0024(11) 0.0036(11) 0.0030(11)
O1 0.0153(13) 0.0259(12) 0.0205(12) 0.0017(10) 0.0031(10) 0.0040(10)
S1 0.0192(5) 0.0253(4) 0.0175(4) 0.0038(3) 0.0079(3) 0.0032(3)

loop_
_atom_type_symbol
_atom_type_description
_atom_type_scat_dispersion_real
_atom_type_scat_dispersion_imag
_atom_type_scat_source
C C 0.0033 0.0016 'International Tables Vol C Tables 4.2.6.8 and 6.1.1.4'
H H 0.0000 0.0000 'International Tables Vol C Tables 4.2.6.8 and 6.1.1.4'
N N 0.0061 0.0033 'International Tables Vol C Tables 4.2.6.8 and 6.1.1.4'
O O 0.0106 0.0060 'International Tables Vol C Tables 4.2.6.8 and 6.1.1.4'
S S 0.1246 0.1234 'International Tables Vol C Tables 4.2.6.8 and 6.1.1.4'
Br Br -0.2901 2.4595 'International Tables Vol C Tables 4.2.6.8 and 6.1.1.4'

loop_
_geom_angle_atom_site_label_1
_geom_angle_atom_site_label_2
_geom_angle_atom_site_label_3
_geom_angle
O1 C1 C2 117.8(3)
O1 C1 C6 122.5(3)
C2 C1 C6 119.6(3)
C3 C2 C1 120.6(3)
C3 C2 H2 119.7
C1 C2 H2 119.7
C2 C3 C4 119.7(3)
C2 C3 H3 120.2
C4 C3 H3 120.2
C5 C4 C3 120.4(3)
C5 C4 Br1 120.0(3)
C3 C4 Br1 119.5(3)
C4 C5 C6 120.6(3)
C4 C5 H5 119.7
C6 C5 H5 119.7
C5 C6 C1 119.1(3)
C5 C6 C7 118.4(3)
C1 C6 C7 122.2(3)
N1 C7 C6 122.0(3)
N1 C7 H7 119.0
C6 C7 H7 119.0
N3 C8 N2 117.8(3)
N3 C8 S1 124.2(2)
N2 C8 S1 118.0(2)
N3 C9 C10 111.7(3)
N3 C9 H9A 109.3
C10 C9 H9A 109.3
N3 C9 H9B 109.3
C10 C9 H9B 109.3
H9A C9 H9B 107.9
C9 C10 H10A 109.5
C9 C10 H10B 109.5
H10A C10 H10B 109.5
C9 C10 H10C 109.5
H10A C10 H10C 109.5
H10B C10 H10C 109.5
C7 N1 N2 114.8(3)
C8 N2 N1 120.6(3)
C8 N2 H2A 120(3)
N1 N2 H2A 116(3)
C8 N3 C9 123.4(3)
C8 N3 H3A 115(3)
C9 N3 H3A 119(3)
C1 O1 H1A 114(3)

loop_
_geom_bond_atom_site_label_1
_geom_bond_atom_site_label_2
_geom_bond_distance
Br1 C4 1.899(4)
C1 O1 1.345(4)
C1 C2 1.393(5)
C1 C6 1.410(5)
C2 C3 1.381(5)
C2 H2 0.9500
C3 C4 1.395(5)
C3 H3 0.9500
C4 C5 1.380(5)
C5 C6 1.391(4)
C5 H5 0.9500
C6 C7 1.460(4)
C7 N1 1.278(4)
C7 H7 0.9500
C8 N3 1.329(4)
C8 N2 1.351(4)
C8 S1 1.703(3)
C9 N3 1.460(4)
C9 C10 1.517(5)
C9 H9A 0.9900
C9 H9B 0.9900
C10 H10A 0.9800
C10 H10B 0.9800
C10 H10C 0.9800
N1 N2 1.384(3)
N2 H2A 0.879(10)
N3 H3A 0.876(10)
O1 H1A 0.846(10)

loop_
_geom_hbond_atom_site_label_D
_geom_hbond_atom_site_label_H
_geom_hbond_atom_site_label_A
_geom_hbond_site_symmetry_A
_geom_hbond_distance_DH
_geom_hbond_distance_HA
_geom_hbond_distance_DA
_geom_hbond_angle_DHA
O1 H1A N1 . 0.84(3) 2.00(2) 2.674(3) 137(3)
N2 H2A S1 7_666 0.88(3) 2.47(3) 3.316(3) 161(2)
N3 H3A S1 6_566 0.87(3) 2.75(3) 3.510(3) 146(3)
